data_7117274
loop_
_publ_author_name
'Marc-Andre Courtemanche'
'Alexander P. Pulis'
'Etienne Rochette'
'Marc-Andre Legare'
'Douglas W. Stephan'
'Frederic-Georges Fontaine'

_publ_section_title
;
 Intramolecular B/N frustrated Lewis pairs and the hydrogenation of carbon
 dioxide
;
_journal_name_full Chem.Commun.
_journal_page_first 9797
_journal_paper_doi 10.1039/C5cc03072B
_journal_volume 51
_journal_year 2015
_chemical_formula_moiety 'C35 H44 B2 N2 O2'
_chemical_formula_sum 'C35 H44 B2 N2 O2'
_chemical_formula_weight 546.34
_space_group_crystal_system monoclinic
_space_group_IT_number 14
_space_group_name_Hall '-P 2ybc'
_space_group_name_H-M_alt 'P 1 21/c 1'
_symmetry_space_group_name_Hall '-P 2ybc'
_symmetry_space_group_name_H-M 'P 1 21/c 1'
_atom_sites_solution_hydrogens geom
_audit_creation_method SHELXL-2014/6
_audit_update_record
;
2015-04-13 deposited with the CCDC.
2015-05-14 downloaded from the CCDC.
;
_cell_angle_alpha 90
_cell_angle_beta 93.3920(10)
_cell_angle_gamma 90
_cell_formula_units_Z 4
_cell_length_a 12.8272(10)
_cell_length_b 21.1220(16)
_cell_length_c 14.0969(11)
_cell_measurement_reflns_used 9898
_cell_measurement_temperature 150(2)
_cell_measurement_theta_max 28.3
_cell_measurement_theta_min 2.3
_cell_volume 3812.7(5)
_computing_cell_refinement 'SAINT v8.34A (Bruker, 2013)'
_computing_data_collection 'SMART APEX II (Bruker, 2013)'
_computing_data_reduction 'SAINT v8.34A'
_computing_molecular_graphics 'SHELXTL (Bruker, 2013)'
_computing_publication_material SHELXTL
_computing_structure_refinement 'SHELXL-2014/6 (Sheldrick, 2014)'
_computing_structure_solution 'SHELXS-2014/6 (Sheldrick, 2014)'
_diffrn_ambient_temperature 150(2)
_diffrn_measured_fraction_theta_full 1.000
_diffrn_measured_fraction_theta_max 0.999
_diffrn_measurement_device_type 'Bruker APEX II CCD area detector'
_diffrn_measurement_method '\w scans'
_diffrn_radiation_type MoK\a
_diffrn_radiation_wavelength 0.71073
_diffrn_reflns_av_R_equivalents 0.0307
_diffrn_reflns_av_unetI/netI 0.0275
_diffrn_reflns_laue_measured_fraction_full 1.000
_diffrn_reflns_laue_measured_fraction_max 0.999
_diffrn_reflns_limit_h_max 17
_diffrn_reflns_limit_h_min -17
_diffrn_reflns_limit_k_max 28
_diffrn_reflns_limit_k_min -28
_diffrn_reflns_limit_l_max 18
_diffrn_reflns_limit_l_min -18
_diffrn_reflns_number 40253
_diffrn_reflns_point_group_measured_fraction_full 1.000
_diffrn_reflns_point_group_measured_fraction_max 0.999
_diffrn_reflns_theta_full 25.242
_diffrn_reflns_theta_max 28.308
_diffrn_reflns_theta_min 1.590
_diffrn_source 'Fine focused sealed X-Ray tube'
_exptl_absorpt_coefficient_mu 0.057
_exptl_absorpt_correction_T_max 0.979
_exptl_absorpt_correction_T_min 0.969
_exptl_absorpt_correction_type multi-scan
_exptl_absorpt_process_details 'SADABS-2014/6 (Bruker,2014)'
_exptl_crystal_colour colorless
_exptl_crystal_density_diffrn 0.952
_exptl_crystal_description block
_exptl_crystal_F_000 1176
_exptl_crystal_size_max 0.520
_exptl_crystal_size_mid 0.460
_exptl_crystal_size_min 0.320
_platon_squeeze_details
; 
The disordered solvent of hexane was squeezed out.
;
_refine_diff_density_max 0.581
_refine_diff_density_min -0.192
_refine_diff_density_rms 0.045
_refine_ls_extinction_coef .
_refine_ls_extinction_method none
_refine_ls_goodness_of_fit_ref 1.101
_refine_ls_hydrogen_treatment constr
_refine_ls_matrix_type full
_refine_ls_number_parameters 380
_refine_ls_number_reflns 9480
_refine_ls_number_restraints 0
_refine_ls_restrained_S_all 1.101
_refine_ls_R_factor_all 0.0720
_refine_ls_R_factor_gt 0.0570
_refine_ls_shift/su_max 0.000
_refine_ls_shift/su_mean 0.000
_refine_ls_structure_factor_coef Fsqd
_refine_ls_weighting_details 'w=1/[\s^2^(Fo^2^)+(0.0973P)^2^+0.5139P] where P=(Fo^2^+2Fc^2^)/3'
_refine_ls_weighting_scheme calc
_refine_ls_wR_factor_gt 0.1663
_refine_ls_wR_factor_ref 0.1751
_reflns_Friedel_coverage 0.000
_reflns_friedel_fraction_full .
_reflns_friedel_fraction_max .
_reflns_number_gt 7188
_reflns_number_total 9480
_reflns_threshold_expression 'I > 2\s(I)'
_cod_data_source_file c5cc03072b2.cif
_cod_data_source_block ma0401s
_cod_database_code 7117274
_shelx_space_group_comment
;
The symmetry employed for this shelxl refinement is uniquely defined
by the following loop, which should always be used as a source of
symmetry information in preference to the above space-group names.
They are only intended as comments.
;
_shelx_estimated_absorpt_t_min 0.971
_shelx_estimated_absorpt_t_max 0.982
_shelxl_version_number 2014/6

loop_
_space_group_symop_operation_xyz
'x, y, z'
'-x, y+1/2, -z+1/2'
'-x, -y, -z'
'x, -y-1/2, z-1/2'

loop_
_atom_site_label
_atom_site_type_symbol
_atom_site_fract_x
_atom_site_fract_y
_atom_site_fract_z
_atom_site_U_iso_or_equiv
_atom_site_adp_type
_atom_site_occupancy
_atom_site_site_symmetry_order
_atom_site_calc_flag
_atom_site_refinement_flags_posn
_atom_site_refinement_flags_adp
_atom_site_refinement_flags_occupancy
_atom_site_disorder_assembly
_atom_site_disorder_group
C1 C 0.85458(15) 0.66560(7) 0.33426(11) 0.0416(4) Uani 1 1 d . . . . .
H1A H 0.8752 0.7103 0.3343 0.062 Uiso 1 1 calc R U . . .
H1B H 0.8966 0.6429 0.3836 0.062 Uiso 1 1 calc R U . . .
H1C H 0.7805 0.6623 0.3470 0.062 Uiso 1 1 calc R U . . .
C2 C 0.94133(16) 0.70270(9) -0.00246(14) 0.0543(5) Uani 1 1 d . . . . .
H2A H 0.9476 0.7453 0.0249 0.081 Uiso 1 1 calc R U . . .
H2B H 0.8863 0.7025 -0.0538 0.081 Uiso 1 1 calc R U . . .
H2C H 1.0079 0.6904 -0.0279 0.081 Uiso 1 1 calc R U . . .
C3 C 0.91815(14) 0.56614(9) -0.04518(11) 0.0435(4) Uani 1 1 d . . . . .
H3A H 0.9049 0.5204 -0.0461 0.065 Uiso 1 1 calc R U . . .
H3B H 0.9899 0.5743 -0.0623 0.065 Uiso 1 1 calc R U . . .
H3C H 0.8692 0.5872 -0.0910 0.065 Uiso 1 1 calc R U . . .
C4 C 0.87223(11) 0.63688(6) 0.23848(10) 0.0287(3) Uani 1 1 d . . . . .
C5 C 0.89774(12) 0.67704(7) 0.16491(11) 0.0344(3) Uani 1 1 d . . . . .
H5 H 0.9045 0.7210 0.1781 0.041 Uiso 1 1 calc R U . . .
C6 C 0.91381(11) 0.65637(7) 0.07357(11) 0.0344(3) Uani 1 1 d . . . . .
C7 C 0.90350(11) 0.59157(7) 0.05279(10) 0.0305(3) Uani 1 1 d . . . . .
C8 C 0.87953(10) 0.55112(6) 0.12673(9) 0.0266(3) Uani 1 1 d . . . . .
H8 H 0.8735 0.5072 0.1132 0.032 Uiso 1 1 calc R U . . .
C9 C 0.86376(10) 0.57111(6) 0.21948(9) 0.0242(3) Uani 1 1 d . . . . .
B1 B 0.83798(12) 0.51918(7) 0.29428(10) 0.0249(3) Uani 1 1 d . . . . .
C10 C 0.63170(13) 0.46869(8) 0.20878(14) 0.0460(4) Uani 1 1 d . . . . .
H10A H 0.6862 0.5006 0.2020 0.069 Uiso 1 1 calc R U . . .
H10B H 0.5687 0.4891 0.2303 0.069 Uiso 1 1 calc R U . . .
H10C H 0.6155 0.4481 0.1474 0.069 Uiso 1 1 calc R U . . .
C11 C 0.58926(13) 0.37344(8) 0.29151(13) 0.0449(4) Uani 1 1 d . . . . .
H11A H 0.5815 0.3467 0.2347 0.067 Uiso 1 1 calc R U . . .
H11B H 0.5224 0.3939 0.3023 0.067 Uiso 1 1 calc R U . . .
H11C H 0.6108 0.3473 0.3467 0.067 Uiso 1 1 calc R U . . .
N1 N 0.66816(9) 0.42168(6) 0.27795(9) 0.0332(3) Uani 1 1 d . . . . .
C12 C 0.77362(11) 0.40051(6) 0.27291(9) 0.0280(3) Uani 1 1 d . . . . .
C13 C 0.79602(12) 0.33620(7) 0.26838(11) 0.0351(3) Uani 1 1 d . . . . .
H13 H 0.7411 0.3060 0.2670 0.042 Uiso 1 1 calc R U . . .
C14 C 0.90016(13) 0.31617(7) 0.26585(12) 0.0397(4) Uani 1 1 d . . . . .
H14 H 0.9156 0.2722 0.2648 0.048 Uiso 1 1 calc R U . . .
C15 C 0.98048(12) 0.35966(7) 0.26489(11) 0.0374(3) Uani 1 1 d . . . . .
H15 H 1.0507 0.3459 0.2614 0.045 Uiso 1 1 calc R U . . .
C16 C 0.95709(11) 0.42375(7) 0.26913(10) 0.0318(3) Uani 1 1 d . . . . .
H16 H 1.0125 0.4536 0.2685 0.038 Uiso 1 1 calc R U . . .
C17 C 0.85449(11) 0.44597(6) 0.27436(9) 0.0266(3) Uani 1 1 d . . . . .
O1 O 0.81067(9) 0.53852(4) 0.38094(7) 0.0351(2) Uani 1 1 d . . . . .
C18 C 0.79521(15) 0.49410(7) 0.45501(10) 0.0404(4) Uani 1 1 d . . . . .
H18A H 0.7327 0.4677 0.4395 0.049 Uiso 1 1 calc R U . . .
H18B H 0.8567 0.4661 0.4651 0.049 Uiso 1 1 calc R U . . .
O2 O 0.78135(8) 0.53145(5) 0.53656(7) 0.0338(2) Uani 1 1 d . . . . .
B2 B 0.71675(12) 0.51504(7) 0.60571(10) 0.0244(3) Uani 1 1 d . . . . .
C19 C 0.75305(13) 0.66179(7) 0.59091(10) 0.0348(3) Uani 1 1 d . . . . .
H19A H 0.7486 0.7079 0.5978 0.052 Uiso 1 1 calc R U . . .
H19B H 0.7072 0.6481 0.5367 0.052 Uiso 1 1 calc R U . . .
H19C H 0.8252 0.6498 0.5803 0.052 Uiso 1 1 calc R U . . .
C20 C 0.65189(15) 0.68825(8) 0.92635(12) 0.0451(4) Uani 1 1 d . . . . .
H20A H 0.6700 0.7316 0.9088 0.068 Uiso 1 1 calc R U . . .
H20B H 0.6956 0.6752 0.9823 0.068 Uiso 1 1 calc R U . . .
H20C H 0.5782 0.6866 0.9410 0.068 Uiso 1 1 calc R U . . .
C21 C 0.62183(13) 0.54986(8) 0.94477(10) 0.0387(4) Uani 1 1 d . . . . .
H21A H 0.6079 0.5046 0.9351 0.058 Uiso 1 1 calc R U . . .
H21B H 0.5584 0.5709 0.9642 0.058 Uiso 1 1 calc R U . . .
H21C H 0.6779 0.5553 0.9944 0.058 Uiso 1 1 calc R U . . .
C22 C 0.71928(10) 0.63026(6) 0.68046(9) 0.0252(3) Uani 1 1 d . . . . .
C23 C 0.70169(11) 0.66804(6) 0.75886(10) 0.0295(3) Uani 1 1 d . . . . .
H23 H 0.7118 0.7124 0.7535 0.035 Uiso 1 1 calc R U . . .
C24 C 0.67008(11) 0.64421(7) 0.84473(10) 0.0308(3) Uani 1 1 d . . . . .
C25 C 0.65460(10) 0.57878(6) 0.85316(9) 0.0275(3) Uani 1 1 d . . . . .
C26 C 0.67047(10) 0.54096(6) 0.77440(9) 0.0247(3) Uani 1 1 d . . . . .
H26 H 0.6587 0.4967 0.7798 0.030 Uiso 1 1 calc R U . . .
C27 C 0.70272(10) 0.56409(6) 0.68750(9) 0.0226(3) Uani 1 1 d . . . . .
C28 C 0.84659(17) 0.32450(9) 0.55163(15) 0.0585(5) Uani 1 1 d . . . . .
H28A H 0.8367 0.2900 0.5967 0.088 Uiso 1 1 calc R U . . .
H28B H 0.9213 0.3301 0.5432 0.088 Uiso 1 1 calc R U . . .
H28C H 0.8106 0.3142 0.4903 0.088 Uiso 1 1 calc R U . . .
C29 C 0.86954(14) 0.41236(9) 0.66228(13) 0.0477(4) Uani 1 1 d . . . . .
H29A H 0.8275 0.4413 0.6987 0.072 Uiso 1 1 calc R U . . .
H29B H 0.9252 0.4362 0.6337 0.072 Uiso 1 1 calc R U . . .
H29C H 0.9005 0.3798 0.7046 0.072 Uiso 1 1 calc R U . . .
C30 C 0.69460(11) 0.39051(6) 0.58576(9) 0.0287(3) Uani 1 1 d . . . . .
N2 N 0.80382(11) 0.38270(6) 0.58821(10) 0.0389(3) Uani 1 1 d . . . . .
C31 C 0.62774(15) 0.33948(7) 0.56561(12) 0.0434(4) Uani 1 1 d . . . . .
H31 H 0.6559 0.2987 0.5545 0.052 Uiso 1 1 calc R U . . .
C32 C 0.52048(15) 0.34798(8) 0.56168(13) 0.0489(4) Uani 1 1 d . . . . .
H32 H 0.4759 0.3130 0.5465 0.059 Uiso 1 1 calc R U . . .
C33 C 0.47723(13) 0.40628(8) 0.57943(12) 0.0430(4) Uani 1 1 d . . . . .
H33 H 0.4036 0.4115 0.5781 0.052 Uiso 1 1 calc R U . . .
C34 C 0.54320(12) 0.45680(7) 0.59908(10) 0.0328(3) Uani 1 1 d . . . . .
H34 H 0.5136 0.4969 0.6122 0.039 Uiso 1 1 calc R U . . .
C35 C 0.65242(11) 0.45137(6) 0.60047(9) 0.0270(3) Uani 1 1 d . . . . .

loop_
_atom_site_aniso_label
_atom_site_aniso_U_11
_atom_site_aniso_U_22
_atom_site_aniso_U_33
_atom_site_aniso_U_23
_atom_site_aniso_U_13
_atom_site_aniso_U_12
C1 0.0649(11) 0.0214(7) 0.0387(8) -0.0063(6) 0.0054(7) -0.0004(7)
C2 0.0632(11) 0.0403(9) 0.0622(11) 0.0280(8) 0.0271(9) 0.0081(8)
C3 0.0534(10) 0.0508(10) 0.0278(7) 0.0108(7) 0.0143(7) 0.0122(8)
C4 0.0315(7) 0.0210(6) 0.0338(7) 0.0008(5) 0.0037(5) 0.0012(5)
C5 0.0366(8) 0.0205(6) 0.0468(9) 0.0061(6) 0.0078(6) 0.0002(5)
C6 0.0313(7) 0.0297(7) 0.0434(8) 0.0152(6) 0.0117(6) 0.0043(6)
C7 0.0309(7) 0.0324(7) 0.0290(7) 0.0090(5) 0.0082(5) 0.0066(5)
C8 0.0305(7) 0.0235(6) 0.0263(6) 0.0018(5) 0.0064(5) 0.0016(5)
C9 0.0281(6) 0.0200(6) 0.0251(6) 0.0017(5) 0.0064(5) -0.0002(5)
B1 0.0301(7) 0.0214(7) 0.0239(7) 0.0001(5) 0.0067(6) -0.0006(5)
C10 0.0375(8) 0.0425(9) 0.0582(11) 0.0126(8) 0.0042(7) 0.0025(7)
C11 0.0366(8) 0.0417(9) 0.0570(10) 0.0075(7) 0.0066(7) -0.0064(7)
N1 0.0311(6) 0.0309(6) 0.0379(7) 0.0016(5) 0.0056(5) -0.0005(5)
C12 0.0372(7) 0.0238(6) 0.0235(6) 0.0003(5) 0.0054(5) -0.0004(5)
C13 0.0445(8) 0.0221(7) 0.0391(8) -0.0017(6) 0.0043(6) -0.0038(6)
C14 0.0498(9) 0.0257(7) 0.0439(9) -0.0002(6) 0.0052(7) 0.0097(6)
C15 0.0374(8) 0.0371(8) 0.0382(8) 0.0001(6) 0.0061(6) 0.0100(6)
C16 0.0365(7) 0.0299(7) 0.0301(7) 0.0002(5) 0.0106(6) 0.0001(6)
C17 0.0342(7) 0.0242(6) 0.0219(6) 0.0010(5) 0.0070(5) 0.0005(5)
O1 0.0580(7) 0.0217(5) 0.0277(5) -0.0010(4) 0.0194(5) -0.0016(4)
C18 0.0755(12) 0.0227(7) 0.0255(7) -0.0022(5) 0.0239(7) -0.0036(7)
O2 0.0501(6) 0.0266(5) 0.0264(5) -0.0070(4) 0.0170(4) -0.0079(4)
B2 0.0301(7) 0.0225(7) 0.0208(6) 0.0001(5) 0.0037(5) -0.0001(5)
C19 0.0498(9) 0.0262(7) 0.0287(7) 0.0020(5) 0.0060(6) -0.0077(6)
C20 0.0600(11) 0.0366(8) 0.0401(9) -0.0159(7) 0.0150(7) -0.0003(7)
C21 0.0490(9) 0.0434(9) 0.0246(7) -0.0032(6) 0.0109(6) -0.0023(7)
C22 0.0270(6) 0.0228(6) 0.0257(6) -0.0011(5) 0.0024(5) -0.0026(5)
C23 0.0333(7) 0.0216(6) 0.0336(7) -0.0041(5) 0.0025(6) -0.0007(5)
C24 0.0325(7) 0.0304(7) 0.0296(7) -0.0091(5) 0.0037(5) 0.0025(5)
C25 0.0284(6) 0.0314(7) 0.0231(6) -0.0038(5) 0.0046(5) -0.0001(5)
C26 0.0282(6) 0.0230(6) 0.0232(6) -0.0014(5) 0.0039(5) -0.0004(5)
C27 0.0240(6) 0.0217(6) 0.0224(6) -0.0015(5) 0.0032(5) -0.0006(5)
C28 0.0679(13) 0.0417(10) 0.0659(12) -0.0136(9) 0.0046(10) 0.0192(9)
C29 0.0448(9) 0.0495(10) 0.0478(10) -0.0058(8) -0.0058(7) 0.0083(8)
C30 0.0422(8) 0.0231(6) 0.0212(6) 0.0009(5) 0.0039(5) -0.0013(5)
N2 0.0458(8) 0.0304(6) 0.0405(7) -0.0048(5) 0.0035(6) 0.0085(5)
C31 0.0649(11) 0.0234(7) 0.0422(8) -0.0014(6) 0.0058(8) -0.0061(7)
C32 0.0584(11) 0.0397(9) 0.0486(10) -0.0020(7) 0.0019(8) -0.0221(8)
C33 0.0385(8) 0.0470(9) 0.0434(9) -0.0010(7) 0.0016(7) -0.0117(7)
C34 0.0376(8) 0.0328(7) 0.0284(7) 0.0007(5) 0.0049(6) -0.0005(6)
C35 0.0359(7) 0.0247(6) 0.0206(6) -0.0008(5) 0.0029(5) -0.0027(5)

loop_
_atom_type_symbol
_atom_type_description
_atom_type_scat_dispersion_real
_atom_type_scat_dispersion_imag
_atom_type_scat_source
C C 0.0033 0.0016 'International Tables Vol C Tables 4.2.6.8 and 6.1.1.4'
H H 0.0000 0.0000 'International Tables Vol C Tables 4.2.6.8 and 6.1.1.4'
B B 0.0013 0.0007 'International Tables Vol C Tables 4.2.6.8 and 6.1.1.4'
N N 0.0061 0.0033 'International Tables Vol C Tables 4.2.6.8 and 6.1.1.4'
O O 0.0106 0.0060 'International Tables Vol C Tables 4.2.6.8 and 6.1.1.4'

loop_
_geom_angle_atom_site_label_1
_geom_angle_atom_site_label_2
_geom_angle_atom_site_label_3
_geom_angle
_geom_angle_site_symmetry_1
_geom_angle_site_symmetry_3
C4 C1 H1A 109.5 . .
C4 C1 H1B 109.5 . .
H1A C1 H1B 109.5 . .
C4 C1 H1C 109.5 . .
H1A C1 H1C 109.5 . .
H1B C1 H1C 109.5 . .
C6 C2 H2A 109.5 . .
C6 C2 H2B 109.5 . .
H2A C2 H2B 109.5 . .
C6 C2 H2C 109.5 . .
H2A C2 H2C 109.5 . .
H2B C2 H2C 109.5 . .
C7 C3 H3A 109.5 . .
C7 C3 H3B 109.5 . .
H3A C3 H3B 109.5 . .
C7 C3 H3C 109.5 . .
H3A C3 H3C 109.5 . .
H3B C3 H3C 109.5 . .
C5 C4 C9 118.34(12) . .
C5 C4 C1 118.37(12) . .
C9 C4 C1 123.29(12) . .
C6 C5 C4 123.62(13) . .
C6 C5 H5 118.2 . .
C4 C5 H5 118.2 . .
C5 C6 C7 118.90(12) . .
C5 C6 C2 120.63(14) . .
C7 C6 C2 120.47(15) . .
C8 C7 C6 117.58(13) . .
C8 C7 C3 120.80(13) . .
C6 C7 C3 121.62(13) . .
C7 C8 C9 124.26(12) . .
C7 C8 H8 117.9 . .
C9 C8 H8 117.9 . .
C8 C9 C4 117.28(11) . .
C8 C9 B1 117.66(11) . .
C4 C9 B1 125.06(11) . .
O1 B1 C9 118.11(11) . .
O1 B1 C17 119.85(11) . .
C9 B1 C17 121.73(11) . .
N1 C10 H10A 109.5 . .
N1 C10 H10B 109.5 . .
H10A C10 H10B 109.5 . .
N1 C10 H10C 109.5 . .
H10A C10 H10C 109.5 . .
H10B C10 H10C 109.5 . .
N1 C11 H11A 109.5 . .
N1 C11 H11B 109.5 . .
H11A C11 H11B 109.5 . .
N1 C11 H11C 109.5 . .
H11A C11 H11C 109.5 . .
H11B C11 H11C 109.5 . .
C12 N1 C10 116.68(12) . .
C12 N1 C11 117.01(12) . .
C10 N1 C11 111.62(13) . .
C13 C12 C17 120.73(13) . .
C13 C12 N1 120.41(13) . .
C17 C12 N1 118.84(12) . .
C12 C13 C14 119.67(14) . .
C12 C13 H13 120.2 . .
C14 C13 H13 120.2 . .
C15 C14 C13 120.77(14) . .
C15 C14 H14 119.6 . .
C13 C14 H14 119.6 . .
C14 C15 C16 119.00(14) . .
C14 C15 H15 120.5 . .
C16 C15 H15 120.5 . .
C15 C16 C17 122.28(14) . .
C15 C16 H16 118.9 . .
C17 C16 H16 118.9 . .
C16 C17 C12 117.51(12) . .
C16 C17 B1 118.05(12) . .
C12 C17 B1 123.98(12) . .
B1 O1 C18 121.11(11) . .
O2 C18 O1 104.93(11) . .
O2 C18 H18A 110.8 . .
O1 C18 H18A 110.8 . .
O2 C18 H18B 110.8 . .
O1 C18 H18B 110.8 . .
H18A C18 H18B 108.8 . .
B2 O2 C18 123.45(11) . .
O2 B2 C27 117.35(11) . .
O2 B2 C35 121.51(11) . .
C27 B2 C35 121.01(11) . .
C22 C19 H19A 109.5 . .
C22 C19 H19B 109.5 . .
H19A C19 H19B 109.5 . .
C22 C19 H19C 109.5 . .
H19A C19 H19C 109.5 . .
H19B C19 H19C 109.5 . .
C24 C20 H20A 109.5 . .
C24 C20 H20B 109.5 . .
H20A C20 H20B 109.5 . .
C24 C20 H20C 109.5 . .
H20A C20 H20C 109.5 . .
H20B C20 H20C 109.5 . .
C25 C21 H21A 109.5 . .
C25 C21 H21B 109.5 . .
H21A C21 H21B 109.5 . .
C25 C21 H21C 109.5 . .
H21A C21 H21C 109.5 . .
H21B C21 H21C 109.5 . .
C23 C22 C27 118.51(12) . .
C23 C22 C19 118.54(12) . .
C27 C22 C19 122.94(11) . .
C22 C23 C24 123.49(12) . .
C22 C23 H23 118.3 . .
C24 C23 H23 118.3 . .
C23 C24 C25 118.66(12) . .
C23 C24 C20 120.41(13) . .
C25 C24 C20 120.93(13) . .
C26 C25 C24 118.02(12) . .
C26 C25 C21 120.72(12) . .
C24 C25 C21 121.26(12) . .
C25 C26 C27 124.09(12) . .
C25 C26 H26 118.0 . .
C27 C26 H26 118.0 . .
C26 C27 C22 117.21(11) . .
C26 C27 B2 117.65(11) . .
C22 C27 B2 125.13(11) . .
N2 C28 H28A 109.5 . .
N2 C28 H28B 109.5 . .
H28A C28 H28B 109.5 . .
N2 C28 H28C 109.5 . .
H28A C28 H28C 109.5 . .
H28B C28 H28C 109.5 . .
N2 C29 H29A 109.5 . .
N2 C29 H29B 109.5 . .
H29A C29 H29B 109.5 . .
N2 C29 H29C 109.5 . .
H29A C29 H29C 109.5 . .
H29B C29 H29C 109.5 . .
C31 C30 N2 120.84(13) . .
C31 C30 C35 119.71(14) . .
N2 C30 C35 119.41(12) . .
C30 N2 C29 120.24(13) . .
C30 N2 C28 119.08(14) . .
C29 N2 C28 113.99(14) . .
C32 C31 C30 120.32(15) . .
C32 C31 H31 119.8 . .
C30 C31 H31 119.8 . .
C33 C32 C31 121.16(15) . .
C33 C32 H32 119.4 . .
C31 C32 H32 119.4 . .
C32 C33 C34 118.57(16) . .
C32 C33 H33 120.7 . .
C34 C33 H33 120.7 . .
C33 C34 C35 122.62(14) . .
C33 C34 H34 118.7 . .
C35 C34 H34 118.7 . .
C34 C35 C30 117.51(12) . .
C34 C35 B2 116.72(12) . .
C30 C35 B2 125.31(12) . .

loop_
_geom_bond_atom_site_label_1
_geom_bond_atom_site_label_2
_geom_bond_distance
_geom_bond_site_symmetry_2
C1 C4 1.510(2) .
C1 H1A 0.9800 .
C1 H1B 0.9800 .
C1 H1C 0.9800 .
C2 C6 1.509(2) .
C2 H2A 0.9800 .
C2 H2B 0.9800 .
C2 H2C 0.9800 .
C3 C7 1.504(2) .
C3 H3A 0.9800 .
C3 H3B 0.9800 .
C3 H3C 0.9800 .
C4 C5 1.3938(19) .
C4 C9 1.4176(18) .
C5 C6 1.386(2) .
C5 H5 0.9500 .
C6 C7 1.404(2) .
C7 C8 1.3961(18) .
C8 C9 1.4001(18) .
C8 H8 0.9500 .
C9 B1 1.5702(18) .
B1 O1 1.3537(17) .
B1 C17 1.5880(19) .
C10 N1 1.450(2) .
C10 H10A 0.9800 .
C10 H10B 0.9800 .
C10 H10C 0.9800 .
C11 N1 1.4567(19) .
C11 H11A 0.9800 .
C11 H11B 0.9800 .
C11 H11C 0.9800 .
N1 C12 1.4306(18) .
C12 C13 1.3906(19) .
C12 C17 1.4129(19) .
C13 C14 1.404(2) .
C13 H13 0.9500 .
C14 C15 1.381(2) .
C14 H14 0.9500 .
C15 C16 1.388(2) .
C15 H15 0.9500 .
C16 C17 1.4033(19) .
C16 H16 0.9500 .
O1 C18 1.4264(16) .
C18 O2 1.4142(16) .
C18 H18A 0.9900 .
C18 H18B 0.9900 .
O2 B2 1.3611(17) .
B2 C27 1.5683(18) .
B2 C35 1.5773(19) .
C19 C22 1.5131(18) .
C19 H19A 0.9800 .
C19 H19B 0.9800 .
C19 H19C 0.9800 .
C20 C24 1.5084(19) .
C20 H20A 0.9800 .
C20 H20B 0.9800 .
C20 H20C 0.9800 .
C21 C25 1.5106(19) .
C21 H21A 0.9800 .
C21 H21B 0.9800 .
C21 H21C 0.9800 .
C22 C23 1.3924(18) .
C22 C27 1.4179(17) .
C23 C24 1.393(2) .
C23 H23 0.9500 .
C24 C25 1.402(2) .
C25 C26 1.3926(17) .
C26 C27 1.4038(17) .
C26 H26 0.9500 .
C28 N2 1.453(2) .
C28 H28A 0.9800 .
C28 H28B 0.9800 .
C28 H28C 0.9800 .
C29 N2 1.445(2) .
C29 H29A 0.9800 .
C29 H29B 0.9800 .
C29 H29C 0.9800 .
C30 C31 1.396(2) .
C30 N2 1.409(2) .
C30 C35 1.4149(18) .
C31 C32 1.385(3) .
C31 H31 0.9500 .
C32 C33 1.380(3) .
C32 H32 0.9500 .
C33 C34 1.380(2) .
C33 H33 0.9500 .
C34 C35 1.405(2) .
C34 H34 0.9500 .

loop_
_geom_torsion_atom_site_label_1
_geom_torsion_atom_site_label_2
_geom_torsion_atom_site_label_3
_geom_torsion_atom_site_label_4
_geom_torsion
_geom_torsion_site_symmetry_1
_geom_torsion_site_symmetry_2
_geom_torsion_site_symmetry_3
_geom_torsion_site_symmetry_4
C9 C4 C5 C6 1.0(2) . . . .
C1 C4 C5 C6 -178.74(14) . . . .
C4 C5 C6 C7 0.4(2) . . . .
C4 C5 C6 C2 -179.95(15) . . . .
C5 C6 C7 C8 -1.3(2) . . . .
C2 C6 C7 C8 179.02(14) . . . .
C5 C6 C7 C3 178.99(14) . . . .
C2 C6 C7 C3 -0.7(2) . . . .
C6 C7 C8 C9 0.9(2) . . . .
C3 C7 C8 C9 -179.37(13) . . . .
C7 C8 C9 C4 0.4(2) . . . .
C7 C8 C9 B1 -179.64(13) . . . .
C5 C4 C9 C8 -1.37(19) . . . .
C1 C4 C9 C8 178.37(13) . . . .
C5 C4 C9 B1 178.71(13) . . . .
C1 C4 C9 B1 -1.6(2) . . . .
C8 C9 B1 O1 -172.45(12) . . . .
C4 C9 B1 O1 7.5(2) . . . .
C8 C9 B1 C17 13.95(19) . . . .
C4 C9 B1 C17 -166.13(13) . . . .
C10 N1 C12 C13 -127.60(15) . . . .
C11 N1 C12 C13 8.38(19) . . . .
C10 N1 C12 C17 53.54(18) . . . .
C11 N1 C12 C17 -170.49(13) . . . .
C17 C12 C13 C14 0.4(2) . . . .
N1 C12 C13 C14 -178.43(13) . . . .
C12 C13 C14 C15 -2.0(2) . . . .
C13 C14 C15 C16 1.8(2) . . . .
C14 C15 C16 C17 0.0(2) . . . .
C15 C16 C17 C12 -1.5(2) . . . .
C15 C16 C17 B1 171.09(13) . . . .
C13 C12 C17 C16 1.26(19) . . . .
N1 C12 C17 C16 -179.88(12) . . . .
C13 C12 C17 B1 -170.84(13) . . . .
N1 C12 C17 B1 8.02(19) . . . .
O1 B1 C17 C16 -105.76(15) . . . .
C9 B1 C17 C16 67.74(17) . . . .
O1 B1 C17 C12 66.31(18) . . . .
C9 B1 C17 C12 -120.20(14) . . . .
C9 B1 O1 C18 -174.41(13) . . . .
C17 B1 O1 C18 -0.7(2) . . . .
B1 O1 C18 O2 172.66(12) . . . .
O1 C18 O2 B2 145.79(13) . . . .
C18 O2 B2 C27 -175.07(13) . . . .
C18 O2 B2 C35 0.8(2) . . . .
C27 C22 C23 C24 1.0(2) . . . .
C19 C22 C23 C24 179.76(13) . . . .
C22 C23 C24 C25 -0.2(2) . . . .
C22 C23 C24 C20 -179.59(14) . . . .
C23 C24 C25 C26 -0.8(2) . . . .
C20 C24 C25 C26 178.55(14) . . . .
C23 C24 C25 C21 179.12(13) . . . .
C20 C24 C25 C21 -1.5(2) . . . .
C24 C25 C26 C27 1.1(2) . . . .
C21 C25 C26 C27 -178.79(13) . . . .
C25 C26 C27 C22 -0.37(19) . . . .
C25 C26 C27 B2 -179.89(12) . . . .
C23 C22 C27 C26 -0.68(18) . . . .
C19 C22 C27 C26 -179.38(12) . . . .
C23 C22 C27 B2 178.80(12) . . . .
C19 C22 C27 B2 0.1(2) . . . .
O2 B2 C27 C26 -156.92(12) . . . .
C35 B2 C27 C26 27.16(18) . . . .
O2 B2 C27 C22 23.6(2) . . . .
C35 B2 C27 C22 -152.32(13) . . . .
C31 C30 N2 C29 -137.68(16) . . . .
C35 C30 N2 C29 44.67(19) . . . .
C31 C30 N2 C28 11.9(2) . . . .
C35 C30 N2 C28 -165.70(15) . . . .
N2 C30 C31 C32 -178.81(14) . . . .
C35 C30 C31 C32 -1.2(2) . . . .
C30 C31 C32 C33 -1.4(3) . . . .
C31 C32 C33 C34 1.6(3) . . . .
C32 C33 C34 C35 0.9(2) . . . .
C33 C34 C35 C30 -3.3(2) . . . .
C33 C34 C35 B2 169.36(13) . . . .
C31 C30 C35 C34 3.41(19) . . . .
N2 C30 C35 C34 -178.92(12) . . . .
C31 C30 C35 B2 -168.57(13) . . . .
N2 C30 C35 B2 9.10(19) . . . .
O2 B2 C35 C34 -120.21(15) . . . .
C27 B2 C35 C34 55.55(17) . . . .
O2 B2 C35 C30 51.83(19) . . . .
C27 B2 C35 C30 -132.41(14) . . . .

loop_
_platon_squeeze_void_nr
_platon_squeeze_void_average_x
_platon_squeeze_void_average_y
_platon_squeeze_void_average_z
_platon_squeeze_void_volume
_platon_squeeze_void_count_electrons
_platon_squeeze_void_content
1 0.379 0.660 0.112 209 50 C6H14
2 0.379 0.840 0.612 209 50 C6H14
3 0.621 0.160 0.388 209 50 C6H14
4 0.621 0.340 0.888 209 50 C6H14
